data_1513354
loop_
_publ_author_name
'Xu, Renbo'
'Xia, Rui'
'Luo, Ming'
'Xu, Xiaoyong'
'Cheng, Jiagao'
'Shao, Xusheng'
'Li, Zhong'

_publ_section_title
;
 Design, Synthesis, Crystal Structures, and Insecticidal Activities of
 Eight-Membered Azabridge Neonicotinoid Analogues.
;
_journal_issue 2
_journal_name_full 'Journal of agricultural and food chemistry'
_journal_page_first 381
_journal_paper_doi 10.1021/jf4046683
_journal_volume 62
_journal_year 2014
_chemical_formula_sum 'C21 H21 Cl N8 O6'
_chemical_formula_weight 516.91
_chemical_name_systematic
; 
 ? 
;
_space_group_IT_number 14
_symmetry_cell_setting monoclinic
_symmetry_space_group_name_Hall '-P 2ybc'
_symmetry_space_group_name_H-M 'P 1 21/c 1'
_atom_sites_solution_hydrogens geom
_atom_sites_solution_primary direct
_atom_sites_solution_secondary difmap
_audit_creation_method SHELXL-97
_cell_angle_alpha 90.00
_cell_angle_beta 96.760(2)
_cell_angle_gamma 90.00
_cell_formula_units_Z 4
_cell_length_a 12.1371(11)
_cell_length_b 16.7863(14)
_cell_length_c 10.8176(9)
_cell_measurement_reflns_used 9955
_cell_measurement_temperature 140(2)
_cell_measurement_theta_max 32.63
_cell_measurement_theta_min 2.25
_cell_volume 2188.6(3)
_computing_cell_refinement 'Bruker SAINT'
_computing_data_collection 'Bruker APEX2'
_computing_data_reduction 'Bruker SAINT'
_computing_molecular_graphics 'Bruker SHELXTL'
_computing_publication_material 'Bruker SHELXTL'
_computing_structure_refinement 'SHELXL-97 (Sheldrick, 2008)'
_computing_structure_solution 'SHELXS-97 (Sheldrick, 2008)'
_diffrn_ambient_temperature 140(2)
_diffrn_measured_fraction_theta_full 0.993
_diffrn_measured_fraction_theta_max 0.993
_diffrn_measurement_device_type 'Bruker APEX-II CCD'
_diffrn_measurement_method '\f and \w scans'
_diffrn_radiation_monochromator graphite
_diffrn_radiation_source 'fine-focus sealed tube'
_diffrn_radiation_type MoK\a
_diffrn_radiation_wavelength 0.71073
_diffrn_reflns_av_R_equivalents 0.0222
_diffrn_reflns_av_sigmaI/netI 0.0259
_diffrn_reflns_limit_h_max 18
_diffrn_reflns_limit_h_min -17
_diffrn_reflns_limit_k_max 22
_diffrn_reflns_limit_k_min -25
_diffrn_reflns_limit_l_max 16
_diffrn_reflns_limit_l_min -16
_diffrn_reflns_number 24369
_diffrn_reflns_theta_full 32.64
_diffrn_reflns_theta_max 32.64
_diffrn_reflns_theta_min 1.69
_exptl_absorpt_coefficient_mu 0.235
_exptl_absorpt_correction_T_max 0.9546
_exptl_absorpt_correction_T_min 0.9203
_exptl_absorpt_correction_type multi-scan
_exptl_absorpt_process_details sadabs
_exptl_crystal_colour yellow
_exptl_crystal_density_diffrn 1.569
_exptl_crystal_density_method 'not measured'
_exptl_crystal_description block
_exptl_crystal_F_000 1072
_exptl_crystal_size_max 0.36
_exptl_crystal_size_mid 0.30
_exptl_crystal_size_min 0.20
_refine_diff_density_max 0.521
_refine_diff_density_min -0.639
_refine_diff_density_rms 0.064
_refine_ls_extinction_method none
_refine_ls_goodness_of_fit_ref 1.033
_refine_ls_hydrogen_treatment constr
_refine_ls_matrix_type full
_refine_ls_number_parameters 325
_refine_ls_number_reflns 7970
_refine_ls_number_restraints 0
_refine_ls_restrained_S_all 1.033
_refine_ls_R_factor_all 0.0469
_refine_ls_R_factor_gt 0.0378
_refine_ls_shift/su_max 0.002
_refine_ls_shift/su_mean 0.000
_refine_ls_structure_factor_coef Fsqd
_refine_ls_weighting_details 'calc w=1/[\s^2^(Fo^2^)+(0.0667P)^2^+0.5550P] where P=(Fo^2^+2Fc^2^)/3'
_refine_ls_weighting_scheme calc
_refine_ls_wR_factor_gt 0.1077
_refine_ls_wR_factor_ref 0.1144
_reflns_number_gt 6647
_reflns_number_total 7970
_reflns_threshold_expression >2sigma(I)
_cod_data_source_file jf4046683_si_002.cif
_cod_data_source_block dm13104
_cod_depositor_comments
;
The following automatic conversions were performed:

'_symmetry_cell_setting' value 'Monoclinic' changed to 'monoclinic'
according to
/usr/data/users/saulius/automatic-downloads/current/ACS/lib/dictionaries/cif_core.dic
dictionary named 'cif_core.dic' version 2.4.2 from 2011-04-26.

Automatic conversion script
Id: cif_fix_values 2281 2013-09-26 08:29:07Z andrius 
;
_cod_original_sg_symbol_H-M P2(1)/c
_cod_database_code 1513354

loop_
_symmetry_equiv_pos_as_xyz
'x, y, z'
'-x, y+1/2, -z+1/2'
'-x, -y, -z'
'x, -y-1/2, z-1/2'

loop_
_atom_site_label
_atom_site_type_symbol
_atom_site_fract_x
_atom_site_fract_y
_atom_site_fract_z
_atom_site_U_iso_or_equiv
_atom_site_adp_type
_atom_site_occupancy
_atom_site_symmetry_multiplicity
_atom_site_calc_flag
_atom_site_refinement_flags
Cl1 Cl 0.06200(2) 0.903983(17) 0.46156(3) 0.02532(7) Uani 1 1 d .
N1 N 0.19494(8) 0.79391(6) 0.56312(9) 0.02152(18) Uani 1 1 d .
N2 N 0.53004(8) 0.70544(5) 0.63730(8) 0.01763(16) Uani 1 1 d .
N3 N 0.68258(7) 0.66066(5) 0.75197(8) 0.01653(15) Uani 1 1 d .
N4 N 0.45349(8) 0.52986(6) 0.63659(9) 0.02069(17) Uani 1 1 d .
N5 N 0.75566(7) 0.52880(5) 0.74146(8) 0.01449(14) Uani 1 1 d .
N6 N 0.78886(7) 0.54059(5) 0.62191(8) 0.01576(15) Uani 1 1 d .
H6A H 0.7740 0.5853 0.5809 0.019 Uiso 1 1 calc R
N7 N 0.81982(7) 0.54017(5) 0.35864(8) 0.01641(15) Uani 1 1 d .
N8 N 1.03416(8) 0.29664(5) 0.42556(9) 0.01989(17) Uani 1 1 d .
O1 O 0.37234(7) 0.57630(6) 0.61156(10) 0.0307(2) Uani 1 1 d .
O2 O 0.44046(8) 0.45565(5) 0.62906(10) 0.0301(2) Uani 1 1 d .
O3 O 0.78750(7) 0.60320(5) 0.40111(8) 0.02097(15) Uani 1 1 d .
O4 O 0.81906(9) 0.52828(5) 0.24656(7) 0.02888(19) Uani 1 1 d .
O5 O 1.03517(8) 0.29368(5) 0.31151(8) 0.02868(19) Uani 1 1 d .
O6 O 1.08737(8) 0.25142(5) 0.49894(9) 0.02914(19) Uani 1 1 d .
C1 C 0.18116(8) 0.84517(6) 0.46955(10) 0.01833(18) Uani 1 1 d .
C2 C 0.25557(9) 0.85695(7) 0.38295(10) 0.02083(19) Uani 1 1 d .
H2A H 0.2408 0.8940 0.3167 0.025 Uiso 1 1 calc R
C3 C 0.35234(9) 0.81224(7) 0.39743(9) 0.01977(19) Uani 1 1 d .
H3A H 0.4060 0.8189 0.3410 0.024 Uiso 1 1 calc R
C4 C 0.37091(9) 0.75763(6) 0.49448(9) 0.01837(18) Uani 1 1 d .
C5 C 0.28864(9) 0.75047(7) 0.57366(10) 0.0224(2) Uani 1 1 d .
H5 H 0.2995 0.7125 0.6391 0.027 Uiso 1 1 calc R
C6 C 0.47429(10) 0.70668(7) 0.50930(10) 0.0226(2) Uani 1 1 d .
H6C H 0.4541 0.6515 0.4834 0.027 Uiso 1 1 calc R
H6D H 0.5267 0.7271 0.4532 0.027 Uiso 1 1 calc R
C7 C 0.59571(10) 0.77736(6) 0.67779(12) 0.0248(2) Uani 1 1 d .
H7A H 0.5537 0.8123 0.7292 0.030 Uiso 1 1 calc R
H7B H 0.6145 0.8080 0.6049 0.030 Uiso 1 1 calc R
C8 C 0.70005(10) 0.74615(7) 0.75356(15) 0.0323(3) Uani 1 1 d .
H8A H 0.7671 0.7604 0.7145 0.039 Uiso 1 1 calc R
H8B H 0.7074 0.7672 0.8396 0.039 Uiso 1 1 calc R
C9 C 0.58580(8) 0.63925(6) 0.68578(8) 0.01371(16) Uani 1 1 d .
C10 C 0.55828(8) 0.55825(6) 0.67711(9) 0.01465(16) Uani 1 1 d .
C11 C 0.64135(8) 0.49713(6) 0.73277(9) 0.01486(16) Uani 1 1 d .
H11 H 0.6362 0.4489 0.6782 0.018 Uiso 1 1 calc R
C12 C 0.62011(9) 0.47229(6) 0.86422(10) 0.01983(19) Uani 1 1 d .
H12A H 0.5437 0.4513 0.8618 0.024 Uiso 1 1 calc R
H12B H 0.6722 0.4292 0.8942 0.024 Uiso 1 1 calc R
C13 C 0.63499(9) 0.54268(7) 0.95475(10) 0.02069(19) Uani 1 1 d .
H13A H 0.6323 0.5233 1.0408 0.025 Uiso 1 1 calc R
H13B H 0.5734 0.5809 0.9349 0.025 Uiso 1 1 calc R
C14 C 0.74583(9) 0.58499(7) 0.94650(9) 0.02003(19) Uani 1 1 d .
H14A H 0.7475 0.6354 0.9941 0.024 Uiso 1 1 calc R
H14B H 0.8072 0.5509 0.9849 0.024 Uiso 1 1 calc R
C15 C 0.76363(8) 0.60298(6) 0.81186(9) 0.01553(17) Uani 1 1 d .
H15 H 0.8399 0.6253 0.8109 0.019 Uiso 1 1 calc R
C16 C 0.84481(8) 0.48025(6) 0.57228(9) 0.01321(15) Uani 1 1 d .
C17 C 0.86298(8) 0.47841(5) 0.44501(8) 0.01327(16) Uani 1 1 d .
C18 C 0.92330(8) 0.41787(6) 0.39680(9) 0.01482(16) Uani 1 1 d .
H18 H 0.9341 0.4176 0.3112 0.018 Uiso 1 1 calc R
C19 C 0.96717(8) 0.35830(6) 0.47537(9) 0.01538(16) Uani 1 1 d .
C20 C 0.95079(8) 0.35672(6) 0.60109(9) 0.01736(17) Uani 1 1 d .
H20 H 0.9813 0.3149 0.6536 0.021 Uiso 1 1 calc R
C21 C 0.88998(8) 0.41638(6) 0.64811(9) 0.01666(17) Uani 1 1 d .
H21 H 0.8780 0.4148 0.7333 0.020 Uiso 1 1 calc R

loop_
_atom_site_aniso_label
_atom_site_aniso_U_11
_atom_site_aniso_U_22
_atom_site_aniso_U_33
_atom_site_aniso_U_23
_atom_site_aniso_U_13
_atom_site_aniso_U_12
Cl1 0.01676(12) 0.02445(13) 0.03388(14) 0.00189(10) -0.00062(10) 0.00433(9)
N1 0.0188(4) 0.0210(4) 0.0251(4) 0.0049(3) 0.0039(3) 0.0015(3)
N2 0.0174(4) 0.0143(4) 0.0210(4) 0.0021(3) 0.0016(3) 0.0025(3)
N3 0.0149(4) 0.0124(3) 0.0216(4) -0.0014(3) -0.0007(3) -0.0016(3)
N4 0.0149(4) 0.0201(4) 0.0266(4) -0.0040(3) 0.0003(3) -0.0030(3)
N5 0.0130(3) 0.0159(3) 0.0151(3) -0.0013(3) 0.0040(3) 0.0010(3)
N6 0.0162(4) 0.0160(4) 0.0159(3) 0.0007(3) 0.0050(3) 0.0038(3)
N7 0.0158(4) 0.0162(4) 0.0167(4) 0.0018(3) -0.0003(3) -0.0019(3)
N8 0.0176(4) 0.0144(4) 0.0286(4) -0.0045(3) 0.0069(3) -0.0011(3)
O1 0.0130(4) 0.0303(4) 0.0467(5) -0.0020(4) -0.0048(3) 0.0021(3)
O2 0.0230(4) 0.0200(4) 0.0465(5) -0.0084(4) 0.0004(4) -0.0083(3)
O3 0.0223(4) 0.0152(3) 0.0252(4) 0.0029(3) 0.0019(3) 0.0023(3)
O4 0.0434(5) 0.0281(4) 0.0140(3) 0.0021(3) -0.0014(3) 0.0027(4)
O5 0.0352(5) 0.0239(4) 0.0298(4) -0.0073(3) 0.0158(4) 0.0007(3)
O6 0.0271(4) 0.0194(4) 0.0408(5) -0.0014(3) 0.0034(4) 0.0090(3)
C1 0.0151(4) 0.0173(4) 0.0215(4) -0.0001(3) -0.0021(3) 0.0005(3)
C2 0.0202(5) 0.0223(5) 0.0191(4) 0.0049(4) -0.0013(4) 0.0019(4)
C3 0.0195(5) 0.0231(5) 0.0167(4) 0.0032(3) 0.0021(3) 0.0018(4)
C4 0.0185(4) 0.0188(4) 0.0174(4) 0.0021(3) 0.0008(3) 0.0029(3)
C5 0.0216(5) 0.0234(5) 0.0227(5) 0.0080(4) 0.0047(4) 0.0053(4)
C6 0.0232(5) 0.0263(5) 0.0183(4) 0.0027(4) 0.0030(4) 0.0092(4)
C7 0.0283(6) 0.0137(4) 0.0323(5) 0.0027(4) 0.0033(4) 0.0001(4)
C8 0.0194(5) 0.0128(4) 0.0630(9) -0.0056(5) -0.0013(5) -0.0015(4)
C9 0.0129(4) 0.0137(4) 0.0148(4) -0.0002(3) 0.0027(3) 0.0007(3)
C10 0.0118(4) 0.0136(4) 0.0181(4) -0.0014(3) 0.0000(3) -0.0013(3)
C11 0.0135(4) 0.0124(4) 0.0188(4) -0.0004(3) 0.0028(3) 0.0001(3)
C12 0.0213(5) 0.0172(4) 0.0220(4) 0.0042(3) 0.0067(4) 0.0007(3)
C13 0.0209(5) 0.0246(5) 0.0173(4) 0.0013(4) 0.0058(4) 0.0028(4)
C14 0.0185(5) 0.0259(5) 0.0152(4) -0.0025(3) 0.0001(3) 0.0026(4)
C15 0.0117(4) 0.0172(4) 0.0173(4) -0.0028(3) 0.0001(3) 0.0003(3)
C16 0.0107(4) 0.0137(4) 0.0152(4) -0.0008(3) 0.0013(3) -0.0001(3)
C17 0.0119(4) 0.0134(4) 0.0142(4) 0.0008(3) 0.0002(3) -0.0010(3)
C18 0.0134(4) 0.0146(4) 0.0164(4) -0.0026(3) 0.0017(3) -0.0023(3)
C19 0.0135(4) 0.0126(4) 0.0204(4) -0.0027(3) 0.0034(3) 0.0003(3)
C20 0.0167(4) 0.0155(4) 0.0201(4) 0.0026(3) 0.0028(3) 0.0028(3)
C21 0.0167(4) 0.0175(4) 0.0159(4) 0.0023(3) 0.0024(3) 0.0033(3)

loop_
_atom_type_symbol
_atom_type_description
_atom_type_scat_dispersion_real
_atom_type_scat_dispersion_imag
_atom_type_scat_source
C C 0.0033 0.0016 'International Tables Vol C Tables 4.2.6.8 and 6.1.1.4'
H H 0.0000 0.0000 'International Tables Vol C Tables 4.2.6.8 and 6.1.1.4'
N N 0.0061 0.0033 'International Tables Vol C Tables 4.2.6.8 and 6.1.1.4'
O O 0.0106 0.0060 'International Tables Vol C Tables 4.2.6.8 and 6.1.1.4'
Cl Cl 0.1484 0.1585 'International Tables Vol C Tables 4.2.6.8 and 6.1.1.4'

loop_
_geom_angle_atom_site_label_1
_geom_angle_atom_site_label_2
_geom_angle_atom_site_label_3
_geom_angle
C1 N1 C5 116.54(10)
C9 N2 C6 121.58(8)
C9 N2 C7 108.80(8)
C6 N2 C7 116.02(9)
C9 N3 C8 112.73(9)
C9 N3 C15 123.49(8)
C8 N3 C15 123.73(9)
O2 N4 O1 120.65(9)
O2 N4 C10 117.83(9)
O1 N4 C10 121.48(9)
N6 N5 C15 110.49(8)
N6 N5 C11 111.02(8)
C15 N5 C11 110.16(7)
C16 N6 N5 117.71(8)
C16 N6 H6A 121.1
N5 N6 H6A 121.1
O4 N7 O3 122.72(9)
O4 N7 C17 118.67(9)
O3 N7 C17 118.59(8)
O6 N8 O5 123.71(10)
O6 N8 C19 118.32(9)
O5 N8 C19 117.96(9)
N1 C1 C2 125.04(10)
N1 C1 Cl1 115.78(8)
C2 C1 Cl1 119.12(8)
C3 C2 C1 117.11(9)
C3 C2 H2A 121.4
C1 C2 H2A 121.4
C2 C3 C4 120.09(10)
C2 C3 H3A 120.0
C4 C3 H3A 120.0
C3 C4 C5 117.11(10)
C3 C4 C6 120.76(9)
C5 C4 C6 122.09(9)
N1 C5 C4 124.09(10)
N1 C5 H5 118.0
C4 C5 H5 118.0
N2 C6 C4 113.13(9)
N2 C6 H6C 109.0
C4 C6 H6C 109.0
N2 C6 H6D 109.0
C4 C6 H6D 109.0
H6C C6 H6D 107.8
N2 C7 C8 105.27(8)
N2 C7 H7A 110.7
C8 C7 H7A 110.7
N2 C7 H7B 110.7
C8 C7 H7B 110.7
H7A C7 H7B 108.8
N3 C8 C7 102.92(9)
N3 C8 H8A 111.2
C7 C8 H8A 111.2
N3 C8 H8B 111.2
C7 C8 H8B 111.2
H8A C8 H8B 109.1
N3 C9 N2 110.26(8)
N3 C9 C10 118.66(9)
N2 C9 C10 131.09(9)
N4 C10 C9 124.05(9)
N4 C10 C11 115.99(8)
C9 C10 C11 119.29(8)
N5 C11 C10 110.97(8)
N5 C11 C12 107.33(8)
C10 C11 C12 112.13(8)
N5 C11 H11 108.8
C10 C11 H11 108.8
C12 C11 H11 108.8
C13 C12 C11 111.31(8)
C13 C12 H12A 109.4
C11 C12 H12A 109.4
C13 C12 H12B 109.4
C11 C12 H12B 109.4
H12A C12 H12B 108.0
C12 C13 C14 111.00(9)
C12 C13 H13A 109.4
C14 C13 H13A 109.4
C12 C13 H13B 109.4
C14 C13 H13B 109.4
H13A C13 H13B 108.0
C15 C14 C13 111.76(8)
C15 C14 H14A 109.3
C13 C14 H14A 109.3
C15 C14 H14B 109.3
C13 C14 H14B 109.3
H14A C14 H14B 107.9
N5 C15 N3 109.38(8)
N5 C15 C14 108.73(8)
N3 C15 C14 112.76(8)
N5 C15 H15 108.6
N3 C15 H15 108.6
C14 C15 H15 108.6
N6 C16 C17 122.61(8)
N6 C16 C21 120.62(9)
C17 C16 C21 116.75(8)
C18 C17 C16 121.91(8)
C18 C17 N7 116.54(8)
C16 C17 N7 121.54(8)
C19 C18 C17 118.79(9)
C19 C18 H18 120.6
C17 C18 H18 120.6
C18 C19 C20 121.66(9)
C18 C19 N8 118.62(9)
C20 C19 N8 119.70(9)
C21 C20 C19 119.31(9)
C21 C20 H20 120.3
C19 C20 H20 120.3
C20 C21 C16 121.55(9)
C20 C21 H21 119.2
C16 C21 H21 119.2

loop_
_geom_bond_atom_site_label_1
_geom_bond_atom_site_label_2
_geom_bond_distance
Cl1 C1 1.7448(11)
N1 C1 1.3240(14)
N1 C5 1.3446(14)
N2 C9 1.3725(12)
N2 C6 1.4679(14)
N2 C7 1.4842(15)
N3 C9 1.3504(12)
N3 C8 1.4503(14)
N3 C15 1.4747(13)
N4 O2 1.2570(12)
N4 O1 1.2603(13)
N4 C10 1.3804(13)
N5 N6 1.4131(11)
N5 C15 1.4570(12)
N5 C11 1.4784(13)
N6 C16 1.3642(12)
N6 H6A 0.8800
N7 O4 1.2277(11)
N7 O3 1.2357(11)
N7 C17 1.4515(12)
N8 O6 1.2258(13)
N8 O5 1.2362(13)
N8 C19 1.4580(13)
C1 C2 1.3898(15)
C2 C3 1.3870(15)
C2 H2A 0.9500
C3 C4 1.3920(14)
C3 H3A 0.9500
C4 C5 1.3951(15)
C4 C6 1.5113(15)
C5 H5 0.9500
C6 H6C 0.9900
C6 H6D 0.9900
C7 C8 1.5185(18)
C7 H7A 0.9900
C7 H7B 0.9900
C8 H8A 0.9900
C8 H8B 0.9900
C9 C10 1.4007(13)
C10 C11 1.5129(13)
C11 C12 1.5326(14)
C11 H11 1.0000
C12 C13 1.5317(15)
C12 H12A 0.9900
C12 H12B 0.9900
C13 C14 1.5331(16)
C13 H13A 0.9900
C13 H13B 0.9900
C14 C15 1.5276(14)
C14 H14A 0.9900
C14 H14B 0.9900
C15 H15 1.0000
C16 C17 1.4200(13)
C16 C21 1.4202(13)
C17 C18 1.3895(13)
C18 C19 1.3782(14)
C18 H18 0.9500
C19 C20 1.3977(14)
C20 C21 1.3765(14)
C20 H20 0.9500
C21 H21 0.9500

loop_
_geom_torsion_atom_site_label_1
_geom_torsion_atom_site_label_2
_geom_torsion_atom_site_label_3
_geom_torsion_atom_site_label_4
_geom_torsion
C15 N5 N6 C16 144.13(9)
C11 N5 N6 C16 -93.33(10)
C5 N1 C1 C2 0.01(17)
C5 N1 C1 Cl1 -177.32(8)
N1 C1 C2 C3 -1.06(17)
Cl1 C1 C2 C3 176.19(8)
C1 C2 C3 C4 0.86(16)
C2 C3 C4 C5 0.28(16)
C2 C3 C4 C6 178.16(10)
C1 N1 C5 C4 1.29(17)
C3 C4 C5 N1 -1.43(18)
C6 C4 C5 N1 -179.28(11)
C9 N2 C6 C4 147.23(10)
C7 N2 C6 C4 -76.63(12)
C3 C4 C6 N2 132.67(11)
C5 C4 C6 N2 -49.56(15)
C9 N2 C7 C8 1.74(12)
C6 N2 C7 C8 -139.69(10)
C9 N3 C8 C7 0.92(14)
C15 N3 C8 C7 178.62(9)
N2 C7 C8 N3 -1.55(13)
C8 N3 C9 N2 0.16(13)
C15 N3 C9 N2 -177.55(9)
C8 N3 C9 C10 -179.71(10)
C15 N3 C9 C10 2.58(14)
C6 N2 C9 N3 137.65(10)
C7 N2 C9 N3 -1.22(11)
C6 N2 C9 C10 -42.51(16)
C7 N2 C9 C10 178.63(10)
O2 N4 C10 C9 177.62(10)
O1 N4 C10 C9 -4.60(16)
O2 N4 C10 C11 -11.87(14)
O1 N4 C10 C11 165.91(10)
N3 C9 C10 N4 165.26(9)
N2 C9 C10 N4 -14.58(17)
N3 C9 C10 C11 -4.96(13)
N2 C9 C10 C11 175.20(9)
N6 N5 C11 C10 -67.10(10)
C15 N5 C11 C10 55.63(10)
N6 N5 C11 C12 170.06(8)
C15 N5 C11 C12 -67.21(10)
N4 C10 C11 N5 164.85(8)
C9 C10 C11 N5 -24.16(12)
N4 C10 C11 C12 -75.13(11)
C9 C10 C11 C12 95.86(11)
N5 C11 C12 C13 58.44(10)
C10 C11 C12 C13 -63.68(11)
C11 C12 C13 C14 -50.37(12)
C12 C13 C14 C15 48.85(12)
N6 N5 C15 N3 65.76(10)
C11 N5 C15 N3 -57.28(10)
N6 N5 C15 C14 -170.72(8)
C11 N5 C15 C14 66.24(10)
C9 N3 C15 N5 29.05(13)
C8 N3 C15 N5 -148.41(11)
C9 N3 C15 C14 -92.06(11)
C8 N3 C15 C14 90.48(13)
C13 C14 C15 N5 -56.20(11)
C13 C14 C15 N3 65.27(11)
N5 N6 C16 C17 167.21(8)
N5 N6 C16 C21 -14.11(13)
N6 C16 C17 C18 177.83(9)
C21 C16 C17 C18 -0.90(13)
N6 C16 C17 N7 -1.82(14)
C21 C16 C17 N7 179.45(8)
O4 N7 C17 C18 14.18(13)
O3 N7 C17 C18 -164.33(9)
O4 N7 C17 C16 -166.15(9)
O3 N7 C17 C16 15.33(13)
C16 C17 C18 C19 -0.42(14)
N7 C17 C18 C19 179.24(8)
C17 C18 C19 C20 1.13(14)
C17 C18 C19 N8 -177.56(9)
O6 N8 C19 C18 168.51(9)
O5 N8 C19 C18 -10.53(14)
O6 N8 C19 C20 -10.20(14)
O5 N8 C19 C20 170.75(10)
C18 C19 C20 C21 -0.45(15)
N8 C19 C20 C21 178.22(9)
C19 C20 C21 C16 -0.96(15)
N6 C16 C21 C20 -177.16(10)
C17 C16 C21 C20 1.59(14)
